data_4108623
loop_
_publ_author_name
'Jennifer Scott'
'Hongjun Fan'
'Benjamin F. Wicker'
'Alison R. Fout'
'Mu-Hyun Baik'
'Daniel J. Mindiola'

_publ_section_title
;
 Lewis Acid Stabilized Methylidene and Oxoscandium Complexes
;
_journal_name_full 'Journal of the American Chemical Society'
_journal_page_first 14438
_journal_page_last 14439
_journal_paper_doi 10.1021/ja806635x
_journal_volume 130
_journal_year 2008
_chemical_formula_sum 'C99 H156 Al4 N2 O2 P4 Sc2'
_chemical_formula_weight 1727.98
_chemical_name_systematic
; 
 ? 
;
_space_group_IT_number 2
_symmetry_cell_setting triclinic
_symmetry_space_group_name_Hall '-P 1'
_symmetry_space_group_name_H-M 'P -1'
_atom_sites_solution_hydrogens geom
_atom_sites_solution_primary direct
_atom_sites_solution_secondary difmap
_audit_creation_method SHELXL-97
_cell_angle_alpha 96.519(6)
_cell_angle_beta 104.568(5)
_cell_angle_gamma 106.793(5)
_cell_formula_units_Z 1
_cell_length_a 10.822(4)
_cell_length_b 14.580(5)
_cell_length_c 17.981(7)
_cell_measurement_reflns_used 5781
_cell_measurement_temperature 150(2)
_cell_measurement_theta_max 26.2
_cell_measurement_theta_min 2.75
_cell_volume 2575.2(16)
_computing_cell_refinement 'APEX II v.2.2 (Bruker, 2007)'
_computing_data_collection 'APEX II v.2.2 (Bruker, 2007)'
_computing_data_reduction 'APEX II v.2.2 (Bruker, 2007)'
_computing_molecular_graphics 'SHELXTL (Bruker, 2003)'
_computing_publication_material 'SHELXTL (Bruker, 2003)'
_computing_structure_refinement 'SHELXL-97 (Sheldrick, 1997)'
_computing_structure_solution 'SHELXD  (Sheldrick, 2007)'
_diffrn_ambient_temperature 150(2)
_diffrn_detector 'CCD area detector'
_diffrn_detector_area_resol_mean 83.33
_diffrn_detector_type 'Bruker SMART APEXII'
_diffrn_measured_fraction_theta_full 0.994
_diffrn_measured_fraction_theta_max 0.994
_diffrn_measurement_details '0.30 degree frames measured for 120 seconds each'
_diffrn_measurement_device 'APEX II Kappa Duo'
_diffrn_measurement_device_type Kappa
_diffrn_measurement_method 'omega and phi scans'
_diffrn_radiation_monochromator graphite
_diffrn_radiation_source 'fine-focus sealed tube'
_diffrn_radiation_type MoK\a
_diffrn_radiation_wavelength 0.71073
_diffrn_reflns_av_R_equivalents 0.0667
_diffrn_reflns_av_sigmaI/netI 0.0637
_diffrn_reflns_limit_h_max 13
_diffrn_reflns_limit_h_min -13
_diffrn_reflns_limit_k_max 18
_diffrn_reflns_limit_k_min -18
_diffrn_reflns_limit_l_max 22
_diffrn_reflns_limit_l_min -15
_diffrn_reflns_number 40739
_diffrn_reflns_theta_full 26.40
_diffrn_reflns_theta_max 26.40
_diffrn_reflns_theta_min 2.05
_exptl_absorpt_coefficient_mu 0.272
_exptl_absorpt_correction_T_max 0.9785
_exptl_absorpt_correction_T_min 0.9526
_exptl_absorpt_correction_type multi-scan
_exptl_absorpt_process_details 'SADABS, R. Blessing; 1995'
_exptl_crystal_colour yellow
_exptl_crystal_density_diffrn 1.114
_exptl_crystal_description block
_exptl_crystal_F_000 934
_exptl_crystal_size_max 0.18
_exptl_crystal_size_mid 0.12
_exptl_crystal_size_min 0.08
_refine_diff_density_max 1.248
_refine_diff_density_min -0.524
_refine_diff_density_rms 0.077
_refine_ls_extinction_method none
_refine_ls_goodness_of_fit_ref 1.028
_refine_ls_hydrogen_treatment riding
_refine_ls_matrix_type full
_refine_ls_number_parameters 461
_refine_ls_number_reflns 10504
_refine_ls_number_restraints 60
_refine_ls_restrained_S_all 1.044
_refine_ls_R_factor_all 0.0995
_refine_ls_R_factor_gt 0.0635
_refine_ls_shift/su_max 0.002
_refine_ls_shift/su_mean 0.000
_refine_ls_structure_factor_coef Fsqd
_refine_ls_weighting_details 'calc w=1/[\s^2^(Fo^2^)+(0.0867P)^2^+3.1350P] where P=(Fo^2^+2Fc^2^)/3'
_refine_ls_weighting_scheme calc
_refine_ls_wR_factor_gt 0.1627
_refine_ls_wR_factor_ref 0.1847
_reflns_number_gt 7151
_reflns_number_total 10504
_reflns_threshold_expression >2sigma(I)
_cod_data_source_file ja806635x_si_005.cif
_cod_data_source_block 08096
_cod_database_code 4108623

loop_
_symmetry_equiv_pos_as_xyz
'x, y, z'
'-x, -y, -z'

loop_
_atom_site_label
_atom_site_type_symbol
_atom_site_fract_x
_atom_site_fract_y
_atom_site_fract_z
_atom_site_U_iso_or_equiv
_atom_site_adp_type
_atom_site_occupancy
_atom_site_symmetry_multiplicity
_atom_site_calc_flag
_atom_site_refinement_flags
_atom_site_disorder_assembly
_atom_site_disorder_group
Sc1 Sc 0.59831(6) 0.57714(4) 0.25088(4) 0.02331(16) Uani 1 1 d . . .
Al1 Al 0.54596(11) 0.64428(8) 0.39746(6) 0.0325(3) Uani 1 1 d . . .
Al2 Al 0.38549(11) 0.66689(8) 0.21110(7) 0.0326(3) Uani 1 1 d . . .
N1 N 0.7067(3) 0.50047(19) 0.19431(16) 0.0233(6) Uani 1 1 d . . .
P1 P 0.44201(8) 0.38231(6) 0.20355(5) 0.0232(2) Uani 1 1 d . . .
P2 P 0.84144(9) 0.71027(6) 0.25895(5) 0.0255(2) Uani 1 1 d . . .
O1 O 0.4941(2) 0.64985(18) 0.29661(14) 0.0321(6) Uani 1 1 d . . .
C1 C 0.3353(3) 0.3379(2) 0.09923(19) 0.0276(7) Uani 1 1 d . . .
H1A H 0.2684 0.3736 0.0899 0.033 Uiso 1 1 calc R . .
C2 C 0.4204(4) 0.3619(3) 0.0434(2) 0.0329(8) Uani 1 1 d . . .
H2A H 0.3606 0.3520 -0.0099 0.049 Uiso 1 1 calc R . .
H2B H 0.4752 0.3188 0.0439 0.049 Uiso 1 1 calc R . .
H2C H 0.4799 0.4302 0.0603 0.049 Uiso 1 1 calc R . .
C3 C 0.2557(4) 0.2288(3) 0.0790(2) 0.0373(9) Uani 1 1 d . . .
H3A H 0.2070 0.2093 0.0228 0.056 Uiso 1 1 calc R . .
H3B H 0.1907 0.2150 0.1091 0.056 Uiso 1 1 calc R . .
H3C H 0.3181 0.1919 0.0922 0.056 Uiso 1 1 calc R . .
C4 C 0.3410(3) 0.3118(3) 0.2598(2) 0.0290(8) Uani 1 1 d . . .
H4A H 0.3127 0.2407 0.2363 0.035 Uiso 1 1 calc R . .
C5 C 0.4232(4) 0.3284(3) 0.3455(2) 0.0382(9) Uani 1 1 d . . .
H5A H 0.3679 0.2888 0.3734 0.057 Uiso 1 1 calc R . .
H5B H 0.4507 0.3977 0.3697 0.057 Uiso 1 1 calc R . .
H5C H 0.5038 0.3094 0.3485 0.057 Uiso 1 1 calc R . .
C6 C 0.2136(4) 0.3401(3) 0.2540(2) 0.0385(9) Uani 1 1 d . . .
H6A H 0.1613 0.3034 0.2847 0.058 Uiso 1 1 calc R . .
H6B H 0.1584 0.3247 0.1990 0.058 Uiso 1 1 calc R . .
H6C H 0.2397 0.4104 0.2747 0.058 Uiso 1 1 calc R . .
C7 C 0.5830(3) 0.3368(2) 0.20870(19) 0.0235(7) Uani 1 1 d . . .
C8 C 0.5786(4) 0.2425(2) 0.2178(2) 0.0291(8) Uani 1 1 d . . .
H8A H 0.4982 0.1991 0.2231 0.035 Uiso 1 1 calc R . .
C9 C 0.6872(4) 0.2096(3) 0.2196(2) 0.0327(8) Uani 1 1 d . . .
C10 C 0.6803(4) 0.1067(3) 0.2294(3) 0.0443(10) Uani 1 1 d . . .
H10A H 0.5860 0.0667 0.2206 0.066 Uiso 1 1 calc R . .
H10B H 0.7339 0.1085 0.2826 0.066 Uiso 1 1 calc R . .
H10C H 0.7166 0.0783 0.1913 0.066 Uiso 1 1 calc R . .
C11 C 0.8034(4) 0.2754(3) 0.2122(2) 0.0341(8) Uani 1 1 d . . .
H11A H 0.8795 0.2550 0.2135 0.041 Uiso 1 1 calc R . .
C12 C 0.8115(4) 0.3698(3) 0.2032(2) 0.0298(8) Uani 1 1 d . . .
H12A H 0.8928 0.4125 0.1983 0.036 Uiso 1 1 calc R . .
C13 C 0.7013(3) 0.4035(2) 0.20095(19) 0.0241(7) Uani 1 1 d . . .
C14 C 0.7855(3) 0.5462(2) 0.14865(19) 0.0228(7) Uani 1 1 d . . .
C15 C 0.7923(3) 0.4958(2) 0.07909(19) 0.0255(7) Uani 1 1 d . . .
H15A H 0.7444 0.4277 0.0623 0.031 Uiso 1 1 calc R . .
C16 C 0.8677(3) 0.5437(3) 0.0349(2) 0.0284(7) Uani 1 1 d . . .
H16A H 0.8702 0.5074 -0.0117 0.034 Uiso 1 1 calc R . .
C17 C 0.9397(3) 0.6430(3) 0.0562(2) 0.0286(8) Uani 1 1 d . . .
C18 C 1.0289(4) 0.6928(3) 0.0095(2) 0.0378(9) Uani 1 1 d . . .
H18A H 1.0271 0.7597 0.0102 0.057 Uiso 1 1 calc R . .
H18B H 0.9952 0.6563 -0.0448 0.057 Uiso 1 1 calc R . .
H18C H 1.1219 0.6946 0.0329 0.057 Uiso 1 1 calc R . .
C19 C 0.9303(3) 0.6942(2) 0.1234(2) 0.0264(7) Uani 1 1 d . . .
H19A H 0.9761 0.7627 0.1383 0.032 Uiso 1 1 calc R . .
C20 C 0.8556(3) 0.6480(2) 0.16972(19) 0.0233(7) Uani 1 1 d . . .
C21 C 0.8626(4) 0.8384(2) 0.2479(2) 0.0326(8) Uani 1 1 d . . .
H21A H 0.9530 0.8679 0.2403 0.039 Uiso 1 1 calc R . .
C22 C 0.7537(4) 0.8439(3) 0.1778(2) 0.0405(9) Uani 1 1 d . . .
H22A H 0.7692 0.9123 0.1731 0.061 Uiso 1 1 calc R . .
H22B H 0.6647 0.8165 0.1852 0.061 Uiso 1 1 calc R . .
H22C H 0.7571 0.8065 0.1300 0.061 Uiso 1 1 calc R . .
C23 C 0.8586(5) 0.8954(3) 0.3239(3) 0.0474(11) Uani 1 1 d . . .
H23A H 0.8683 0.9631 0.3190 0.071 Uiso 1 1 calc R . .
H23B H 0.9329 0.8944 0.3679 0.071 Uiso 1 1 calc R . .
H23C H 0.7721 0.8649 0.3334 0.071 Uiso 1 1 calc R . .
C24 C 0.9955(4) 0.7166(3) 0.3368(2) 0.0333(8) Uani 1 1 d . . .
H24A H 0.9872 0.7439 0.3882 0.040 Uiso 1 1 calc R . .
C25 C 1.0050(4) 0.6144(3) 0.3403(2) 0.0364(9) Uani 1 1 d . . .
H25A H 1.0807 0.6185 0.3855 0.055 Uiso 1 1 calc R . .
H25B H 1.0197 0.5875 0.2920 0.055 Uiso 1 1 calc R . .
H25C H 0.9207 0.5716 0.3457 0.055 Uiso 1 1 calc R . .
C26 C 1.1261(4) 0.7836(3) 0.3271(3) 0.0492(11) Uani 1 1 d . . .
H26A H 1.2038 0.7828 0.3688 0.074 Uiso 1 1 calc R . .
H26B H 1.1233 0.8505 0.3303 0.074 Uiso 1 1 calc R . .
H26C H 1.1348 0.7604 0.2759 0.074 Uiso 1 1 calc R . .
C27 C 0.6785(4) 0.5661(3) 0.3878(2) 0.0334(8) Uani 1 1 d . . .
H27A H 0.6847 0.5520 0.4407 0.074(16) Uiso 1 1 d R . .
H27B H 0.7551 0.6007 0.3932 0.046(13) Uiso 1 1 d R . .
H27C H 0.6676 0.5002 0.3587 0.043(11) Uiso 1 1 d R . .
C28 C 0.6588(5) 0.7730(3) 0.4640(3) 0.0582(13) Uani 1 1 d . . .
H28A H 0.7353 0.8010 0.4444 0.087 Uiso 1 1 calc R . .
H28B H 0.6926 0.7654 0.5181 0.087 Uiso 1 1 calc R . .
H28C H 0.6045 0.8166 0.4626 0.087 Uiso 1 1 calc R . .
C29 C 0.3930(4) 0.5759(3) 0.4336(2) 0.0440(10) Uani 1 1 d . . .
H29A H 0.3457 0.6212 0.4454 0.066 Uiso 1 1 calc R . .
H29B H 0.4270 0.5524 0.4810 0.066 Uiso 1 1 calc R . .
H29C H 0.3303 0.5203 0.3924 0.066 Uiso 1 1 calc R . .
C30 C 0.4005(5) 0.8050(3) 0.2134(3) 0.0553(12) Uani 1 1 d . . .
H30A H 0.4940 0.8465 0.2408 0.083 Uiso 1 1 calc R . .
H30B H 0.3400 0.8215 0.2409 0.083 Uiso 1 1 calc R . .
H30C H 0.3751 0.8156 0.1596 0.083 Uiso 1 1 calc R . .
C31 C 0.2016(4) 0.5724(3) 0.1866(2) 0.0436(10) Uani 1 1 d . . .
H31A H 0.1366 0.5969 0.1533 0.065 Uiso 1 1 calc R . .
H31B H 0.1788 0.5642 0.2354 0.065 Uiso 1 1 calc R . .
H31C H 0.1978 0.5093 0.1589 0.065 Uiso 1 1 calc R . .
C32 C 0.4749(4) 0.6163(3) 0.1318(2) 0.0303(8) Uani 1 1 d . . .
H32A H 0.4310 0.5547 0.1022 0.065(15) Uiso 1 1 d R . .
H32B H 0.5706 0.6364 0.1319 0.059(13) Uiso 1 1 d R . .
H32C H 0.4512 0.6551 0.0991 0.041(11) Uiso 1 1 d R . .
C15S C 0.9632(5) 0.2270(4) 0.4408(2) 0.111(2) Uani 1 1 d GU . .
H15S H 1.0463 0.2630 0.4337 0.133 Uiso 1 1 calc R . .
C16S C 0.9419(5) 0.1320(4) 0.4532(2) 0.108(2) Uani 1 1 d GU . .
H16S H 1.0104 0.1031 0.4545 0.130 Uiso 1 1 calc R . .
C17S C 0.8202(6) 0.0793(3) 0.4636(2) 0.107(2) Uani 1 1 d GU . .
H17S H 0.8056 0.0144 0.4721 0.128 Uiso 1 1 calc R . .
C18S C 0.7199(5) 0.1215(4) 0.4617(3) 0.123(2) Uani 1 1 d GU . .
H18S H 0.6367 0.0855 0.4688 0.148 Uiso 1 1 calc R . .
C19S C 0.7412(5) 0.2165(4) 0.4493(2) 0.111(2) Uani 1 1 d GU . .
H19S H 0.6726 0.2454 0.4479 0.133 Uiso 1 1 calc R . .
C20S C 0.8628(5) 0.2692(3) 0.43884(18) 0.117(2) Uani 1 1 d GU . .
C21S C 0.8731(8) 0.3698(3) 0.4278(3) 0.162(4) Uani 1 1 d GU . .
H21B H 0.9660 0.4057 0.4298 0.242 Uiso 1 1 calc R . .
H21C H 0.8486 0.4031 0.4695 0.242 Uiso 1 1 calc R . .
H21D H 0.8113 0.3673 0.3768 0.242 Uiso 1 1 calc R . .
C8S C 0.5922(7) -0.0048(7) 0.0096(7) 0.123(6) Uiso 0.50 1 d PGDU A -1
H8S H 0.6871 0.0198 0.0179 0.147 Uiso 0.50 1 calc PR A -1
C9S C 0.5294(10) -0.1033(6) 0.0072(6) 0.088(4) Uiso 0.50 1 d PGU A -1
H9S H 0.5813 -0.1459 0.0138 0.106 Uiso 0.50 1 calc PR A -1
C10S C 0.3907(10) -0.1393(5) -0.0050(7) 0.32(2) Uiso 0.50 1 d PGU A -1
H10S H 0.3478 -0.2066 -0.0066 0.382 Uiso 0.50 1 calc PR A -1
C11S C 0.3147(7) -0.0768(7) -0.0146(6) 0.077(2) Uiso 0.50 1 d PGU A -1
H11S H 0.2199 -0.1014 -0.0229 0.093 Uiso 0.50 1 calc PR A -1
C12S C 0.3775(8) 0.0217(6) -0.0122(6) 0.106(5) Uiso 0.50 1 d PGDU A -1
H12S H 0.3256 0.0644 -0.0188 0.128 Uiso 0.50 1 calc PR A -1
C13S C 0.5163(8) 0.0577(5) 0.0000(7) 0.088(4) Uiso 0.50 1 d PGU A -1
C14S C 0.5918(12) 0.1445(9) 0.0024(7) 0.077(2) Uiso 0.50 1 d PDU A -1
H14A H 0.5888 0.1896 0.0461 0.116 Uiso 0.50 1 calc PR A -1
H14B H 0.5592 0.1648 -0.0470 0.116 Uiso 0.50 1 calc PR A -1
H14C H 0.6850 0.1455 0.0098 0.116 Uiso 0.50 1 calc PR A -1
C1S C 0.2539(4) 0.0383(3) 0.2793(2) 0.0569(16) Uiso 0.659(5) 1 d PGU B 1
C2S C 0.1655(5) 0.0794(4) 0.3028(2) 0.0544(16) Uiso 0.659(5) 1 d PGDU B 1
H2S H 0.1817 0.1040 0.3569 0.065 Uiso 0.659(5) 1 calc PR B 1
C3S C 0.0535(5) 0.0845(4) 0.2473(3) 0.065(2) Uiso 0.659(5) 1 d PGU B 1
H3S H -0.0069 0.1127 0.2634 0.078 Uiso 0.659(5) 1 calc PR B 1
C4S C 0.0299(4) 0.0485(4) 0.1683(3) 0.0589(18) Uiso 0.659(5) 1 d PGU B 1
H4S H -0.0467 0.0520 0.1303 0.071 Uiso 0.659(5) 1 calc PR B 1
C5S C 0.1183(5) 0.0074(5) 0.14471(19) 0.0706(18) Uiso 0.659(5) 1 d PGU B 1
H5S H 0.1021 -0.0172 0.0907 0.085 Uiso 0.659(5) 1 calc PR B 1
C6S C 0.2303(5) 0.0022(4) 0.2002(2) 0.0556(13) Uiso 0.659(5) 1 d PGDU B 1
H6S H 0.2907 -0.0259 0.1841 0.067 Uiso 0.659(5) 1 calc PR B 1
C7S C 0.3720(5) 0.0439(5) 0.3432(3) 0.072(2) Uiso 0.659(5) 1 d PGD B 1
H7S1 H 0.3981 -0.0142 0.3331 0.108 Uiso 0.659(5) 1 calc PR B 1
H7S2 H 0.3497 0.0471 0.3928 0.108 Uiso 0.659(5) 1 calc PR B 1
H7S3 H 0.4473 0.1026 0.3466 0.108 Uiso 0.659(5) 1 calc PR B 1
C1SD C 0.0976(8) 0.0209(7) 0.1579(4) 0.0706(18) Uiso 0.341(5) 1 d PGU B 2
C2SD C 0.2151(9) -0.0018(8) 0.1851(5) 0.0556(13) Uiso 0.341(5) 1 d PGDU B 2
H2SD H 0.2480 -0.0338 0.1493 0.067 Uiso 0.341(5) 1 calc PR B 2
C3SD C 0.2845(9) 0.0224(8) 0.2648(5) 0.0569(16) Uiso 0.341(5) 1 d PGU B 2
H3SD H 0.3648 0.0069 0.2834 0.068 Uiso 0.341(5) 1 calc PR B 2
C4SD C 0.2364(10) 0.0692(8) 0.3172(4) 0.080(5) Uiso 0.341(5) 1 d PGU B 2
H4SD H 0.2839 0.0857 0.3717 0.096 Uiso 0.341(5) 1 calc PR B 2
C5SD C 0.1189(11) 0.0919(8) 0.2900(5) 0.0544(16) Uiso 0.341(5) 1 d PGU B 2
H5SD H 0.0860 0.1239 0.3258 0.065 Uiso 0.341(5) 1 calc PR B 2
C6SD C 0.0495(8) 0.0677(7) 0.2103(5) 0.0589(18) Uiso 0.341(5) 1 d PGDU B 2
H6SD H -0.0308 0.0832 0.1917 0.071 Uiso 0.341(5) 1 calc PR B 2
C7SD C 0.0352(13) -0.0116(11) 0.0700(4) 0.089(6) Uiso 0.341(5) 1 d PGD B 2
H7S4 H -0.0621 -0.0455 0.0579 0.134 Uiso 0.341(5) 1 calc PR B 2
H7S5 H 0.0774 -0.0560 0.0498 0.134 Uiso 0.341(5) 1 calc PR B 2
H7S6 H 0.0499 0.0457 0.0455 0.134 Uiso 0.341(5) 1 calc PR B 2

loop_
_atom_site_aniso_label
_atom_site_aniso_U_11
_atom_site_aniso_U_22
_atom_site_aniso_U_33
_atom_site_aniso_U_23
_atom_site_aniso_U_13
_atom_site_aniso_U_12
Sc1 0.0227(3) 0.0242(3) 0.0266(3) 0.0075(2) 0.0117(3) 0.0085(3)
Al1 0.0354(6) 0.0369(6) 0.0274(6) 0.0058(5) 0.0147(5) 0.0110(5)
Al2 0.0351(6) 0.0396(6) 0.0348(6) 0.0139(5) 0.0165(5) 0.0221(5)
N1 0.0219(14) 0.0232(14) 0.0274(15) 0.0076(11) 0.0109(12) 0.0073(11)
P1 0.0221(4) 0.0245(4) 0.0253(4) 0.0083(3) 0.0102(4) 0.0071(3)
P2 0.0265(5) 0.0238(4) 0.0274(5) 0.0058(3) 0.0124(4) 0.0064(4)
O1 0.0359(14) 0.0410(14) 0.0275(13) 0.0069(11) 0.0139(11) 0.0209(12)
C1 0.0242(17) 0.0308(18) 0.0261(17) 0.0067(14) 0.0065(14) 0.0071(14)
C2 0.0307(19) 0.038(2) 0.0291(19) 0.0072(15) 0.0100(16) 0.0087(16)
C3 0.037(2) 0.032(2) 0.034(2) 0.0029(16) 0.0074(17) 0.0039(17)
C4 0.0271(18) 0.0308(18) 0.0318(19) 0.0119(15) 0.0151(15) 0.0061(15)
C5 0.043(2) 0.042(2) 0.033(2) 0.0140(17) 0.0166(18) 0.0115(18)
C6 0.033(2) 0.045(2) 0.044(2) 0.0144(18) 0.0232(18) 0.0117(18)
C7 0.0239(16) 0.0260(17) 0.0233(16) 0.0079(13) 0.0081(13) 0.0101(14)
C8 0.0303(18) 0.0271(17) 0.0324(19) 0.0106(14) 0.0129(15) 0.0081(15)
C9 0.038(2) 0.0277(18) 0.035(2) 0.0081(15) 0.0108(17) 0.0135(16)
C10 0.051(3) 0.033(2) 0.059(3) 0.0165(19) 0.022(2) 0.0217(19)
C11 0.0320(19) 0.035(2) 0.041(2) 0.0092(16) 0.0106(17) 0.0186(16)
C12 0.0259(18) 0.0303(18) 0.038(2) 0.0102(15) 0.0139(16) 0.0111(15)
C13 0.0233(16) 0.0241(16) 0.0238(17) 0.0046(13) 0.0060(14) 0.0070(13)
C14 0.0182(15) 0.0278(17) 0.0260(17) 0.0101(13) 0.0068(13) 0.0111(13)
C15 0.0227(17) 0.0258(17) 0.0272(17) 0.0048(13) 0.0073(14) 0.0075(14)
C16 0.0260(17) 0.0373(19) 0.0258(17) 0.0057(14) 0.0103(15) 0.0143(15)
C17 0.0253(17) 0.0375(19) 0.0307(18) 0.0151(15) 0.0140(15) 0.0137(15)
C18 0.037(2) 0.046(2) 0.038(2) 0.0164(18) 0.0223(18) 0.0126(18)
C19 0.0229(17) 0.0268(17) 0.0331(19) 0.0106(14) 0.0103(15) 0.0100(14)
C20 0.0209(16) 0.0263(17) 0.0257(17) 0.0082(13) 0.0090(13) 0.0092(13)
C21 0.039(2) 0.0248(18) 0.038(2) 0.0082(15) 0.0198(17) 0.0072(16)
C22 0.045(2) 0.031(2) 0.055(3) 0.0162(18) 0.022(2) 0.0169(18)
C23 0.068(3) 0.029(2) 0.053(3) 0.0063(18) 0.033(2) 0.015(2)
C24 0.0318(19) 0.037(2) 0.0267(18) 0.0031(15) 0.0087(15) 0.0062(16)
C25 0.0274(19) 0.045(2) 0.037(2) 0.0108(17) 0.0088(16) 0.0122(17)
C26 0.030(2) 0.059(3) 0.046(2) 0.013(2) 0.0038(19) 0.000(2)
C27 0.030(2) 0.039(2) 0.033(2) 0.0117(16) 0.0128(16) 0.0087(17)
C28 0.074(3) 0.050(3) 0.040(2) -0.003(2) 0.024(2) 0.003(2)
C29 0.042(2) 0.059(3) 0.039(2) 0.0109(19) 0.0226(19) 0.019(2)
C30 0.066(3) 0.048(3) 0.076(3) 0.024(2) 0.040(3) 0.035(2)
C31 0.034(2) 0.060(3) 0.046(2) 0.014(2) 0.0140(18) 0.026(2)
C32 0.033(2) 0.036(2) 0.0313(19) 0.0135(16) 0.0141(16) 0.0190(16)
C15S 0.152(5) 0.127(4) 0.047(3) -0.011(3) -0.003(3) 0.074(4)
C16S 0.150(5) 0.114(5) 0.056(3) -0.006(3) 0.013(4) 0.061(4)
C17S 0.163(6) 0.111(4) 0.054(3) -0.002(3) 0.022(4) 0.072(4)
C18S 0.165(5) 0.141(5) 0.064(4) -0.002(4) 0.017(4) 0.074(4)
C19S 0.166(5) 0.124(5) 0.055(3) -0.005(3) 0.010(4) 0.094(4)
C20S 0.189(6) 0.112(4) 0.043(3) -0.002(3) -0.002(4) 0.077(4)
C21S 0.289(11) 0.110(5) 0.064(4) 0.013(4) -0.003(6) 0.083(6)

loop_
_atom_type_symbol
_atom_type_description
_atom_type_scat_dispersion_real
_atom_type_scat_dispersion_imag
_atom_type_scat_source
C C 0.0033 0.0016 'International Tables Vol C Tables 4.2.6.8 and 6.1.1.4'
H H 0.0000 0.0000 'International Tables Vol C Tables 4.2.6.8 and 6.1.1.4'
N N 0.0061 0.0033 'International Tables Vol C Tables 4.2.6.8 and 6.1.1.4'
O O 0.0106 0.0060 'International Tables Vol C Tables 4.2.6.8 and 6.1.1.4'
Al Al 0.0645 0.0514 'International Tables Vol C Tables 4.2.6.8 and 6.1.1.4'
P P 0.1023 0.0942 'International Tables Vol C Tables 4.2.6.8 and 6.1.1.4'
Sc Sc 0.2519 0.3716 'International Tables Vol C Tables 4.2.6.8 and 6.1.1.4'

loop_
_geom_angle_atom_site_label_1
_geom_angle_atom_site_label_2
_geom_angle_atom_site_label_3
_geom_angle
O1 Sc1 N1 176.48(10)
O1 Sc1 C27 80.65(11)
N1 Sc1 C27 102.86(12)
O1 Sc1 C32 80.40(11)
N1 Sc1 C32 96.10(11)
C27 Sc1 C32 161.05(12)
O1 Sc1 P2 107.63(8)
N1 Sc1 P2 72.13(8)
C27 Sc1 P2 92.03(9)
C32 Sc1 P2 94.05(9)
O1 Sc1 P1 108.26(8)
N1 Sc1 P1 72.03(8)
C27 Sc1 P1 93.94(9)
C32 Sc1 P1 91.61(9)
P2 Sc1 P1 144.11(3)
O1 Sc1 Al2 36.21(7)
N1 Sc1 Al2 140.35(8)
C27 Sc1 Al2 116.53(9)
C32 Sc1 Al2 44.57(8)
P2 Sc1 Al2 109.08(4)
P1 Sc1 Al2 99.68(4)
O1 Sc1 Al1 36.03(7)
N1 Sc1 Al1 147.48(8)
C27 Sc1 Al1 44.62(9)
C32 Sc1 Al1 116.42(9)
P2 Sc1 Al1 103.99(4)
P1 Sc1 Al1 105.01(4)
Al2 Sc1 Al1 72.03(4)
O1 Sc1 H27C 99.1
N1 Sc1 H27C 84.3
C27 Sc1 H27C 23.8
C32 Sc1 H27C 164.8
P2 Sc1 H27C 100.5
P1 Sc1 H27C 74.0
Al2 Sc1 H27C 131.8
Al1 Sc1 H27C 64.3
O1 Sc1 H32B 96.0
N1 Sc1 H32B 80.6
C27 Sc1 H32B 162.4
C32 Sc1 H32B 23.7
P2 Sc1 H32B 72.4
P1 Sc1 H32B 103.5
Al2 Sc1 H32B 63.4
Al1 Sc1 H32B 130.1
H27C Sc1 H32B 164.7
O1 Al1 C28 112.27(18)
O1 Al1 C29 112.26(16)
C28 Al1 C29 113.8(2)
O1 Al1 C27 96.21(13)
C28 Al1 C27 106.3(2)
C29 Al1 C27 114.63(17)
O1 Al1 Sc1 41.65(8)
C28 Al1 Sc1 120.25(15)
C29 Al1 Sc1 125.69(13)
C27 Al1 Sc1 54.57(10)
O1 Al2 C30 112.61(19)
O1 Al2 C31 110.44(16)
C30 Al2 C31 116.8(2)
O1 Al2 C32 96.44(13)
C30 Al2 C32 111.89(18)
C31 Al2 C32 106.70(17)
O1 Al2 Sc1 41.90(8)
C30 Al2 Sc1 129.98(16)
C31 Al2 Sc1 113.08(13)
C32 Al2 Sc1 55.03(10)
C14 N1 C13 117.0(3)
C14 N1 Sc1 120.7(2)
C13 N1 Sc1 122.3(2)
C7 P1 C4 105.96(16)
C7 P1 C1 104.17(15)
C4 P1 C1 104.87(16)
C7 P1 Sc1 95.54(11)
C4 P1 Sc1 125.10(12)
C1 P1 Sc1 117.99(11)
C20 P2 C21 106.30(16)
C20 P2 C24 104.78(16)
C21 P2 C24 105.51(17)
C20 P2 Sc1 95.06(11)
C21 P2 Sc1 123.25(13)
C24 P2 Sc1 118.97(12)
Al2 O1 Al1 154.49(15)
Al2 O1 Sc1 101.89(12)
Al1 O1 Sc1 102.32(12)
C3 C1 C2 109.4(3)
C3 C1 P1 113.6(2)
C2 C1 P1 111.1(2)
C3 C1 H1A 107.5
C2 C1 H1A 107.5
P1 C1 H1A 107.5
C1 C2 H2A 109.5
C1 C2 H2B 109.5
H2A C2 H2B 109.5
C1 C2 H2C 109.5
H2A C2 H2C 109.5
H2B C2 H2C 109.5
C1 C3 H3A 109.5
C1 C3 H3B 109.5
H3A C3 H3B 109.5
C1 C3 H3C 109.5
H3A C3 H3C 109.5
H3B C3 H3C 109.5
C5 C4 C6 110.2(3)
C5 C4 P1 111.4(2)
C6 C4 P1 109.8(2)
C5 C4 H4A 108.4
C6 C4 H4A 108.4
P1 C4 H4A 108.4
C4 C5 H5A 109.5
C4 C5 H5B 109.5
H5A C5 H5B 109.5
C4 C5 H5C 109.5
H5A C5 H5C 109.5
H5B C5 H5C 109.5
C4 C6 H6A 109.5
C4 C6 H6B 109.5
H6A C6 H6B 109.5
C4 C6 H6C 109.5
H6A C6 H6C 109.5
H6B C6 H6C 109.5
C8 C7 C13 120.2(3)
C8 C7 P1 124.1(3)
C13 C7 P1 115.7(2)
C9 C8 C7 122.4(3)
C9 C8 H8A 118.8
C7 C8 H8A 118.8
C8 C9 C11 117.1(3)
C8 C9 C10 121.6(3)
C11 C9 C10 121.2(3)
C9 C10 H10A 109.5
C9 C10 H10B 109.5
H10A C10 H10B 109.5
C9 C10 H10C 109.5
H10A C10 H10C 109.5
H10B C10 H10C 109.5
C12 C11 C9 122.1(3)
C12 C11 H11A 119.0
C9 C11 H11A 119.0
C11 C12 C13 121.0(3)
C11 C12 H12A 119.5
C13 C12 H12A 119.5
C12 C13 C7 117.1(3)
C12 C13 N1 122.9(3)
C7 C13 N1 119.9(3)
C15 C14 N1 122.8(3)
C15 C14 C20 117.1(3)
N1 C14 C20 120.1(3)
C16 C15 C14 121.1(3)
C16 C15 H15A 119.5
C14 C15 H15A 119.5
C15 C16 C17 122.3(3)
C15 C16 H16A 118.9
C17 C16 H16A 118.9
C16 C17 C19 117.2(3)
C16 C17 C18 121.3(3)
C19 C17 C18 121.5(3)
C17 C18 H18A 109.5
C17 C18 H18B 109.5
H18A C18 H18B 109.5
C17 C18 H18C 109.5
H18A C18 H18C 109.5
H18B C18 H18C 109.5
C17 C19 C20 122.1(3)
C17 C19 H19A 119.0
C20 C19 H19A 119.0
C19 C20 C14 120.3(3)
C19 C20 P2 124.3(3)
C14 C20 P2 115.5(2)
C22 C21 C23 110.7(3)
C22 C21 P2 111.7(3)
C23 C21 P2 108.2(3)
C22 C21 H21A 108.7
C23 C21 H21A 108.7
P2 C21 H21A 108.7
C21 C22 H22A 109.5
C21 C22 H22B 109.5
H22A C22 H22B 109.5
C21 C22 H22C 109.5
H22A C22 H22C 109.5
H22B C22 H22C 109.5
C21 C23 H23A 109.5
C21 C23 H23B 109.5
H23A C23 H23B 109.5
C21 C23 H23C 109.5
H23A C23 H23C 109.5
H23B C23 H23C 109.5
C25 C24 C26 109.8(3)
C25 C24 P2 110.8(2)
C26 C24 P2 113.1(3)
C25 C24 H24A 107.6
C26 C24 H24A 107.6
P2 C24 H24A 107.6
C24 C25 H25A 109.5
C24 C25 H25B 109.5
H25A C25 H25B 109.5
C24 C25 H25C 109.5
H25A C25 H25C 109.5
H25B C25 H25C 109.5
C24 C26 H26A 109.5
C24 C26 H26B 109.5
H26A C26 H26B 109.5
C24 C26 H26C 109.5
H26A C26 H26C 109.5
H26B C26 H26C 109.5
Al1 C27 Sc1 80.81(12)
Al1 C27 H27A 91.5
Sc1 C27 H27A 164.4
Al1 C27 H27B 113.7
Sc1 C27 H27B 93.4
H27A C27 H27B 102.1
Al1 C27 H27C 134.5
Sc1 C27 H27C 76.9
H27A C27 H27C 99.7
H27B C27 H27C 106.7
Al1 C28 H28A 109.5
Al1 C28 H28B 109.5
H28A C28 H28B 109.5
Al1 C28 H28C 109.5
H28A C28 H28C 109.5
H28B C28 H28C 109.5
Al1 C29 H29A 109.5
Al1 C29 H29B 109.5
H29A C29 H29B 109.5
Al1 C29 H29C 109.5
H29A C29 H29C 109.5
H29B C29 H29C 109.5
Al2 C30 H30A 109.5
Al2 C30 H30B 109.5
H30A C30 H30B 109.5
Al2 C30 H30C 109.5
H30A C30 H30C 109.5
H30B C30 H30C 109.5
Al2 C31 H31A 109.5
Al2 C31 H31B 109.5
H31A C31 H31B 109.5
Al2 C31 H31C 109.5
H31A C31 H31C 109.5
H31B C31 H31C 109.5
Al2 C32 Sc1 80.40(12)
Al2 C32 H32A 117.4
Sc1 C32 H32A 99.6
Al2 C32 H32B 130.3
Sc1 C32 H32B 74.5
H32A C32 H32B 108.8
Al2 C32 H32C 91.7
Sc1 C32 H32C 156.6
H32A C32 H32C 103.6
H32B C32 H32C 94.8
C16S C15S C20S 120.0
C16S C15S H15S 120.0
C20S C15S H15S 120.0
C15S C16S C17S 120.0
C15S C16S H16S 120.0
C17S C16S H16S 120.0
C18S C17S C16S 120.0
C18S C17S H17S 120.0
C16S C17S H17S 120.0
C17S C18S C19S 120.0
C17S C18S H18S 120.0
C19S C18S H18S 120.0
C20S C19S C18S 120.0
C20S C19S H19S 120.0
C18S C19S H19S 120.0
C19S C20S C15S 120.0
C19S C20S C21S 114.4
C15S C20S C21S 125.6
C20S C21S H21B 109.5
C20S C21S H21C 109.5
H21B C21S H21C 109.5
C20S C21S H21D 109.5
H21B C21S H21D 109.5
H21C C21S H21D 109.5
C9S C8S C13S 120.0
C9S C8S H8S 120.0
C13S C8S H8S 120.0
C10S C9S C8S 120.0
C10S C9S H9S 120.0
C8S C9S H9S 120.0
C9S C10S C11S 120.0
C9S C10S H10S 120.0
C11S C10S H10S 120.0
C12S C11S C10S 120.0
C12S C11S H11S 120.0
C10S C11S H11S 120.0
C11S C12S C13S 120.0
C11S C12S H12S 120.0
C13S C12S H12S 120.0
C14S C13S C12S 129.5(6)
C14S C13S C8S 110.5(6)
C12S C13S C8S 120.0
C2S C1S C6S 120.0
C2S C1S C7S 114.0
C6S C1S C7S 125.9
C3S C2S C1S 120.0
C3S C2S H2S 120.0
C1S C2S H2S 120.0
C2S C3S C4S 120.0
C2S C3S H3S 120.0
C4S C3S H3S 120.0
C5S C4S C3S 120.0
C5S C4S H4S 120.0
C3S C4S H4S 120.0
C4S C5S C6S 120.0
C4S C5S H5S 120.0
C6S C5S H5S 120.0
C5S C6S C1S 120.0
C5S C6S H6S 120.0
C1S C6S H6S 120.0
C2SD C1SD C6SD 120.0
C2SD C1SD C7SD 112.7
C6SD C1SD C7SD 127.3
C3SD C2SD C1SD 120.0
C3SD C2SD H2SD 120.0
C1SD C2SD H2SD 120.0
C4SD C3SD C2SD 120.0
C4SD C3SD H3SD 120.0
C2SD C3SD H3SD 120.0
C3SD C4SD C5SD 120.0
C3SD C4SD H4SD 120.0
C5SD C4SD H4SD 120.0
C6SD C5SD C4SD 120.0
C6SD C5SD H5SD 120.0
C4SD C5SD H5SD 120.0
C5SD C6SD C1SD 120.0
C5SD C6SD H6SD 120.0
C1SD C6SD H6SD 120.0
C1SD C7SD H7S4 109.5
C1SD C7SD H7S5 109.5
H7S4 C7SD H7S5 109.5
C1SD C7SD H7S6 109.5
H7S4 C7SD H7S6 109.5
H7S5 C7SD H7S6 109.5

loop_
_geom_bond_atom_site_label_1
_geom_bond_atom_site_label_2
_geom_bond_distance
Sc1 O1 2.008(2)
Sc1 N1 2.181(3)
Sc1 C27 2.436(4)
Sc1 C32 2.445(4)
Sc1 P2 2.7394(13)
Sc1 P1 2.7578(13)
Sc1 Al2 2.9417(14)
Sc1 Al1 2.9515(15)
Sc1 H27C 2.4143
Sc1 H32B 2.3801
Al1 O1 1.777(3)
Al1 C28 1.968(4)
Al1 C29 1.973(4)
Al1 C27 2.100(4)
Al2 O1 1.776(3)
Al2 C30 1.967(4)
Al2 C31 1.972(4)
Al2 C32 2.094(4)
N1 C14 1.412(4)
N1 C13 1.419(4)
P1 C7 1.817(3)
P1 C4 1.849(3)
P1 C1 1.864(3)
P2 C20 1.815(3)
P2 C21 1.854(4)
P2 C24 1.859(4)
C1 C3 1.525(5)
C1 C2 1.529(5)
C1 H1A 1.0000
C2 H2A 0.9800
C2 H2B 0.9800
C2 H2C 0.9800
C3 H3A 0.9800
C3 H3B 0.9800
C3 H3C 0.9800
C4 C5 1.525(5)
C4 C6 1.532(5)
C4 H4A 1.0000
C5 H5A 0.9800
C5 H5B 0.9800
C5 H5C 0.9800
C6 H6A 0.9800
C6 H6B 0.9800
C6 H6C 0.9800
C7 C8 1.392(5)
C7 C13 1.416(5)
C8 C9 1.387(5)
C8 H8A 0.9500
C9 C11 1.391(5)
C9 C10 1.513(5)
C10 H10A 0.9800
C10 H10B 0.9800
C10 H10C 0.9800
C11 C12 1.383(5)
C11 H11A 0.9500
C12 C13 1.410(5)
C12 H12A 0.9500
C14 C15 1.407(5)
C14 C20 1.414(5)
C15 C16 1.381(5)
C15 H15A 0.9500
C16 C17 1.386(5)
C16 H16A 0.9500
C17 C19 1.388(5)
C17 C18 1.519(5)
C18 H18A 0.9800
C18 H18B 0.9800
C18 H18C 0.9800
C19 C20 1.397(5)
C19 H19A 0.9500
C21 C22 1.522(5)
C21 C23 1.533(5)
C21 H21A 1.0000
C22 H22A 0.9800
C22 H22B 0.9800
C22 H22C 0.9800
C23 H23A 0.9800
C23 H23B 0.9800
C23 H23C 0.9800
C24 C25 1.531(5)
C24 C26 1.532(5)
C24 H24A 1.0000
C25 H25A 0.9800
C25 H25B 0.9800
C25 H25C 0.9800
C26 H26A 0.9800
C26 H26B 0.9800
C26 H26C 0.9800
C27 H27A 0.9860
C27 H27B 0.8105
C27 H27C 1.0006
C28 H28A 0.9800
C28 H28B 0.9800
C28 H28C 0.9800
C29 H29A 0.9800
C29 H29B 0.9800
C29 H29C 0.9800
C30 H30A 0.9800
C30 H30B 0.9800
C30 H30C 0.9800
C31 H31A 0.9800
C31 H31B 0.9800
C31 H31C 0.9800
C32 H32A 0.9129
C32 H32B 0.9910
C32 H32C 0.9025
C15S C16S 1.3900
C15S C20S 1.3900
C15S H15S 0.9500
C16S C17S 1.3900
C16S H16S 0.9500
C17S C18S 1.3900
C17S H17S 0.9500
C18S C19S 1.3900
C18S H18S 0.9500
C19S C20S 1.3900
C19S H19S 0.9500
C20S C21S 1.4783
C21S H21B 0.9800
C21S H21C 0.9800
C21S H21D 0.9800
C8S C9S 1.3900
C8S C13S 1.3900
C8S H8S 0.9500
C9S C10S 1.3900
C9S H9S 0.9500
C10S C11S 1.3900
C10S H10S 0.9500
C11S C12S 1.3900
C11S H11S 0.9500
C12S C13S 1.3900
C12S H12S 0.9500
C13S C14S 1.282(13)
C14S H14A 0.9800
C14S H14B 0.9800
C14S H14C 0.9800
C1S C2S 1.3900
C1S C6S 1.3900
C1S C7S 1.4630
C2S C3S 1.3900
C2S H2S 0.9500
C3S C4S 1.3900
C3S H3S 0.9500
C4S C5S 1.3900
C4S H4S 0.9500
C5S C6S 1.3900
C5S H5S 0.9500
C6S H6S 0.9500
C7S H7S1 0.9800
C7S H7S2 0.9800
C7S H7S3 0.9800
C1SD C2SD 1.3900
C1SD C6SD 1.3900
C1SD C7SD 1.5109
C2SD C3SD 1.3900
C2SD H2SD 0.9500
C3SD C4SD 1.3900
C3SD H3SD 0.9500
C4SD C5SD 1.3900
C4SD H4SD 0.9500
C5SD C6SD 1.3900
C5SD H5SD 0.9500
C6SD H6SD 0.9500
C7SD H7S4 0.9800
C7SD H7S5 0.9800
C7SD H7S6 0.9800

loop_
_geom_torsion_atom_site_label_1
_geom_torsion_atom_site_label_2
_geom_torsion_atom_site_label_3
_geom_torsion_atom_site_label_4
_geom_torsion
N1 Sc1 Al1 O1 179.46(19)
C27 Sc1 Al1 O1 179.26(19)
C32 Sc1 Al1 O1 -1.01(16)
P2 Sc1 Al1 O1 100.83(13)
P1 Sc1 Al1 O1 -100.55(13)
Al2 Sc1 Al1 O1 -5.03(13)
O1 Sc1 Al1 C28 -90.3(2)
N1 Sc1 Al1 C28 89.2(2)
C27 Sc1 Al1 C28 89.0(2)
C32 Sc1 Al1 C28 -91.3(2)
P2 Sc1 Al1 C28 10.6(2)
P1 Sc1 Al1 C28 169.2(2)
Al2 Sc1 Al1 C28 -95.3(2)
O1 Sc1 Al1 C29 83.9(2)
N1 Sc1 Al1 C29 -96.6(2)
C27 Sc1 Al1 C29 -96.8(2)
C32 Sc1 Al1 C29 82.9(2)
P2 Sc1 Al1 C29 -175.25(17)
P1 Sc1 Al1 C29 -16.63(17)
Al2 Sc1 Al1 C29 78.89(17)
O1 Sc1 Al1 C27 -179.26(19)
N1 Sc1 Al1 C27 0.19(19)
C32 Sc1 Al1 C27 179.73(17)
P2 Sc1 Al1 C27 -78.43(14)
P1 Sc1 Al1 C27 80.19(14)
Al2 Sc1 Al1 C27 175.71(14)
N1 Sc1 Al2 O1 -178.77(17)
C27 Sc1 Al2 O1 8.38(17)
C32 Sc1 Al2 O1 -169.86(19)
P2 Sc1 Al2 O1 -94.01(13)
P1 Sc1 Al2 O1 107.76(13)
Al1 Sc1 Al2 O1 5.01(13)
O1 Sc1 Al2 C30 79.4(2)
N1 Sc1 Al2 C30 -99.3(2)
C27 Sc1 Al2 C30 87.8(2)
C32 Sc1 Al2 C30 -90.4(2)
P2 Sc1 Al2 C30 -14.6(2)
P1 Sc1 Al2 C30 -172.8(2)
Al1 Sc1 Al2 C30 84.4(2)
O1 Sc1 Al2 C31 -95.37(19)
N1 Sc1 Al2 C31 85.86(19)
C27 Sc1 Al2 C31 -86.99(18)
C32 Sc1 Al2 C31 94.77(19)
P2 Sc1 Al2 C31 170.61(14)
P1 Sc1 Al2 C31 12.39(15)
Al1 Sc1 Al2 C31 -90.36(14)
O1 Sc1 Al2 C32 169.86(19)
N1 Sc1 Al2 C32 -8.91(17)
C27 Sc1 Al2 C32 178.23(16)
P2 Sc1 Al2 C32 75.84(13)
P1 Sc1 Al2 C32 -82.38(13)
Al1 Sc1 Al2 C32 174.86(13)
O1 Sc1 N1 C14 49.1(18)
C27 Sc1 N1 C14 -125.5(2)
C32 Sc1 N1 C14 54.8(2)
P2 Sc1 N1 C14 -37.5(2)
P1 Sc1 N1 C14 144.5(2)
Al2 Sc1 N1 C14 61.0(3)
Al1 Sc1 N1 C14 -125.7(2)
O1 Sc1 N1 C13 -130.5(17)
C27 Sc1 N1 C13 54.8(3)
C32 Sc1 N1 C13 -124.9(2)
P2 Sc1 N1 C13 142.8(2)
P1 Sc1 N1 C13 -35.2(2)
Al2 Sc1 N1 C13 -118.6(2)
Al1 Sc1 N1 C13 54.7(3)
O1 Sc1 P1 C7 -156.32(13)
N1 Sc1 P1 C7 27.37(13)
C27 Sc1 P1 C7 -74.88(14)
C32 Sc1 P1 C7 123.26(13)
P2 Sc1 P1 C7 24.08(13)
Al2 Sc1 P1 C7 167.35(11)
Al1 Sc1 P1 C7 -118.81(11)
O1 Sc1 P1 C4 -42.38(16)
N1 Sc1 P1 C4 141.32(16)
C27 Sc1 P1 C4 39.07(17)
C32 Sc1 P1 C4 -122.80(16)
P2 Sc1 P1 C4 138.03(14)
Al2 Sc1 P1 C4 -78.70(14)
Al1 Sc1 P1 C4 -4.86(15)
O1 Sc1 P1 C1 94.40(15)
N1 Sc1 P1 C1 -81.91(15)
C27 Sc1 P1 C1 175.85(15)
C32 Sc1 P1 C1 13.98(15)
P2 Sc1 P1 C1 -85.20(14)
Al2 Sc1 P1 C1 58.07(13)
Al1 Sc1 P1 C1 131.91(13)
O1 Sc1 P2 C20 -147.21(13)
N1 Sc1 P2 C20 29.10(13)
C27 Sc1 P2 C20 131.95(14)
C32 Sc1 P2 C20 -66.01(14)
P1 Sc1 P2 C20 32.38(13)
Al2 Sc1 P2 C20 -109.02(11)
Al1 Sc1 P2 C20 175.47(11)
O1 Sc1 P2 C21 -33.96(16)
N1 Sc1 P2 C21 142.35(16)
C27 Sc1 P2 C21 -114.79(17)
C32 Sc1 P2 C21 47.25(16)
P1 Sc1 P2 C21 145.64(14)
Al2 Sc1 P2 C21 4.24(15)
Al1 Sc1 P2 C21 -71.27(15)
O1 Sc1 P2 C24 102.80(16)
N1 Sc1 P2 C24 -80.89(16)
C27 Sc1 P2 C24 21.97(16)
C32 Sc1 P2 C24 -176.00(16)
P1 Sc1 P2 C24 -77.60(15)
Al2 Sc1 P2 C24 140.99(14)
Al1 Sc1 P2 C24 65.49(14)
C30 Al2 O1 Al1 73.4(4)
C31 Al2 O1 Al1 -59.1(4)
C32 Al2 O1 Al1 -169.7(4)
Sc1 Al2 O1 Al1 -161.3(5)
C30 Al2 O1 Sc1 -125.32(17)
C31 Al2 O1 Sc1 102.18(17)
C32 Al2 O1 Sc1 -8.35(15)
C28 Al1 O1 Al2 -87.7(4)
C29 Al1 O1 Al2 42.1(4)
C27 Al1 O1 Al2 161.9(4)
Sc1 Al1 O1 Al2 161.3(5)
C28 Al1 O1 Sc1 111.0(2)
C29 Al1 O1 Sc1 -119.24(17)
C27 Al1 O1 Sc1 0.60(15)
N1 Sc1 O1 Al2 12.9(18)
C27 Sc1 O1 Al2 -172.41(15)
C32 Sc1 O1 Al2 7.20(13)
P2 Sc1 O1 Al2 98.43(11)
P1 Sc1 O1 Al2 -81.32(12)
Al1 Sc1 O1 Al2 -171.9(2)
N1 Sc1 O1 Al1 -175.2(17)
C27 Sc1 O1 Al1 -0.53(13)
C32 Sc1 O1 Al1 179.09(15)
P2 Sc1 O1 Al1 -89.69(11)
P1 Sc1 O1 Al1 90.56(11)
Al2 Sc1 O1 Al1 171.9(2)
C7 P1 C1 C3 74.4(3)
C4 P1 C1 C3 -36.8(3)
Sc1 P1 C1 C3 178.7(2)
C7 P1 C1 C2 -49.5(3)
C4 P1 C1 C2 -160.6(2)
Sc1 P1 C1 C2 54.8(3)
C7 P1 C4 C5 61.6(3)
C1 P1 C4 C5 171.4(3)
Sc1 P1 C4 C5 -47.3(3)
C7 P1 C4 C6 -176.0(2)
C1 P1 C4 C6 -66.2(3)
Sc1 P1 C4 C6 75.1(3)
C4 P1 C7 C8 27.8(3)
C1 P1 C7 C8 -82.6(3)
Sc1 P1 C7 C8 156.7(3)
C4 P1 C7 C13 -153.6(2)
C1 P1 C7 C13 96.0(3)
Sc1 P1 C7 C13 -24.7(2)
C13 C7 C8 C9 -0.2(5)
P1 C7 C8 C9 178.4(3)
C7 C8 C9 C11 0.4(5)
C7 C8 C9 C10 -179.9(3)
C8 C9 C11 C12 -0.3(5)
C10 C9 C11 C12 180.0(4)
C9 C11 C12 C13 0.0(6)
C11 C12 C13 C7 0.2(5)
C11 C12 C13 N1 177.9(3)
C8 C7 C13 C12 -0.2(5)
P1 C7 C13 C12 -178.8(2)
C8 C7 C13 N1 -177.9(3)
P1 C7 C13 N1 3.5(4)
C14 N1 C13 C12 34.3(4)
Sc1 N1 C13 C12 -146.0(3)
C14 N1 C13 C7 -148.1(3)
Sc1 N1 C13 C7 31.6(4)
C13 N1 C14 C15 37.6(4)
Sc1 N1 C14 C15 -142.1(3)
C13 N1 C14 C20 -146.1(3)
Sc1 N1 C14 C20 34.3(4)
N1 C14 C15 C16 178.2(3)
C20 C14 C15 C16 1.8(5)
C14 C15 C16 C17 -0.1(5)
C15 C16 C17 C19 -1.9(5)
C15 C16 C17 C18 176.1(3)
C16 C17 C19 C20 2.2(5)
C18 C17 C19 C20 -175.8(3)
C17 C19 C20 C14 -0.5(5)
C17 C19 C20 P2 179.0(3)
C15 C14 C20 C19 -1.5(5)
N1 C14 C20 C19 -178.0(3)
C15 C14 C20 P2 179.0(2)
N1 C14 C20 P2 2.4(4)
C21 P2 C20 C19 28.0(3)
C24 P2 C20 C19 -83.4(3)
Sc1 P2 C20 C19 154.8(3)
C21 P2 C20 C14 -152.5(2)
C24 P2 C20 C14 96.1(3)
Sc1 P2 C20 C14 -25.7(2)
C20 P2 C21 C22 60.8(3)
C24 P2 C21 C22 171.7(3)
Sc1 P2 C21 C22 -46.7(3)
C20 P2 C21 C23 -177.1(3)
C24 P2 C21 C23 -66.2(3)
Sc1 P2 C21 C23 75.3(3)
C20 P2 C24 C25 -56.5(3)
C21 P2 C24 C25 -168.5(3)
Sc1 P2 C24 C25 48.0(3)
C20 P2 C24 C26 67.3(3)
C21 P2 C24 C26 -44.6(3)
Sc1 P2 C24 C26 171.8(2)
O1 Al1 C27 Sc1 -0.49(12)
C28 Al1 C27 Sc1 -115.89(17)
C29 Al1 C27 Sc1 117.48(16)
O1 Sc1 C27 Al1 0.44(11)
N1 Sc1 C27 Al1 -179.89(11)
C32 Sc1 C27 Al1 -0.7(5)
P2 Sc1 C27 Al1 107.97(10)
P1 Sc1 C27 Al1 -107.44(10)
Al2 Sc1 C27 Al1 -4.56(14)
O1 Al2 C32 Sc1 6.80(12)
C30 Al2 C32 Sc1 124.33(19)
C31 Al2 C32 Sc1 -106.84(15)
O1 Sc1 C32 Al2 -6.06(11)
N1 Sc1 C32 Al2 174.29(11)
C27 Sc1 C32 Al2 -4.9(5)
P2 Sc1 C32 Al2 -113.27(10)
P1 Sc1 C32 Al2 102.19(10)
Al1 Sc1 C32 Al2 -5.46(14)
C20S C15S C16S C17S 0.0
C15S C16S C17S C18S 0.0
C16S C17S C18S C19S 0.0
C17S C18S C19S C20S 0.0
C18S C19S C20S C15S 0.0
C18S C19S C20S C21S -178.8
C16S C15S C20S C19S 0.0
C16S C15S C20S C21S 178.7
C13S C8S C9S C10S 0.0
C8S C9S C10S C11S 0.0
C9S C10S C11S C12S 0.0
C10S C11S C12S C13S 0.0
C11S C12S C13S C14S 178.3(15)
C11S C12S C13S C8S 0.0
C9S C8S C13S C14S -178.6(12)
C9S C8S C13S C12S 0.0
C6S C1S C2S C3S 0.0
C7S C1S C2S C3S 176.0
C1S C2S C3S C4S 0.0
C2S C3S C4S C5S 0.0
C3S C4S C5S C6S 0.0
C4S C5S C6S C1S 0.0
C2S C1S C6S C5S 0.0
C7S C1S C6S C5S -175.5
C6SD C1SD C2SD C3SD 0.0
C7SD C1SD C2SD C3SD -179.5
C1SD C2SD C3SD C4SD 0.0
C2SD C3SD C4SD C5SD 0.0
C3SD C4SD C5SD C6SD 0.0
C4SD C5SD C6SD C1SD 0.0
C2SD C1SD C6SD C5SD 0.0
C7SD C1SD C6SD C5SD 179.4
